data_2214947
loop_
_publ_author_name
'Zhong, H.'
'Yang, X.-M.'
'Xie, H.-L.'
'Luo, C.-J.'

_publ_section_title
;
 2-Fluoro-3,5-dinitrobenzoic acid--ammonia (1/1)
;
_journal_coeditor_code AT2369
_journal_issue 9
_journal_name_full 'Acta Crystallographica Section E'
_journal_page_first o3831
_journal_paper_doi 10.1107/S1600536807039724
_journal_volume 63
_journal_year 2007
_chemical_formula_iupac 'C7 H3 F N2 O6, N H3'
_chemical_formula_moiety 'C7 H3 F N2 O6, H3 N'
_chemical_formula_sum 'C7 H6 F N3 O6'
_chemical_formula_weight 247.15
_chemical_name_systematic
;
3,5-Dinitro-2-fluorobenzoic acid--ammonia (1/1)
;
_space_group_IT_number 15
_symmetry_cell_setting monoclinic
_symmetry_space_group_name_Hall '-C 2yc'
_symmetry_space_group_name_H-M 'C 1 2/c 1'
_atom_sites_solution_hydrogens geom
_atom_sites_solution_primary direct
_atom_sites_solution_secondary difmap
_audit_creation_method SHELXL-97
_cell_angle_alpha 90.00
_cell_angle_beta 112.0040(10)
_cell_angle_gamma 90.00
_cell_formula_units_Z 8
_cell_length_a 25.08(2)
_cell_length_b 6.214(3)
_cell_length_c 12.237(4)
_cell_measurement_reflns_used 1499
_cell_measurement_temperature 273(2)
_cell_measurement_theta_max 26.934
_cell_measurement_theta_min 3.028
_cell_volume 1768.2(17)
_computing_cell_refinement 'SAINT (Siemens, 1996)'
_computing_data_collection 'APEX2 (Bruker, 2005)'
_computing_data_reduction 'SAINT (Siemens, 1996)'
_computing_molecular_graphics 'SHELXTL (Siemens, 1996)'
_computing_publication_material 'SHELXTL (Siemens, 1996)'
_computing_structure_refinement 'SHELXL97 (Sheldrick, 1997)'
_computing_structure_solution 'SHELXS97 (Sheldrick, 1997)'
_diffrn_ambient_temperature 273(2)
_diffrn_measured_fraction_theta_full 0.976
_diffrn_measured_fraction_theta_max 0.976
_diffrn_measurement_device_type 'Bruker APEXII area-detector'
_diffrn_measurement_method '\f and \w'
_diffrn_radiation_monochromator graphite
_diffrn_radiation_source 'fine-focus sealed tube'
_diffrn_radiation_type MoK\a
_diffrn_radiation_wavelength 0.71073
_diffrn_reflns_av_R_equivalents 0.0316
_diffrn_reflns_av_sigmaI/netI 0.0373
_diffrn_reflns_limit_h_max 31
_diffrn_reflns_limit_h_min -31
_diffrn_reflns_limit_k_max 7
_diffrn_reflns_limit_k_min -7
_diffrn_reflns_limit_l_max 15
_diffrn_reflns_limit_l_min -15
_diffrn_reflns_number 6068
_diffrn_reflns_theta_full 26.95
_diffrn_reflns_theta_max 26.95
_diffrn_reflns_theta_min 3.35
_diffrn_standards_number 0
_exptl_absorpt_coefficient_mu 0.176
_exptl_absorpt_correction_T_max 0.9751
_exptl_absorpt_correction_T_min 0.9588
_exptl_absorpt_correction_type multi-scan
_exptl_absorpt_process_details '(SADABS; Sheldrick, 1996)'
_exptl_crystal_colour colourless
_exptl_crystal_density_diffrn 1.857
_exptl_crystal_density_method 'not measured'
_exptl_crystal_description prism
_exptl_crystal_F_000 1008
_exptl_crystal_size_max 0.24
_exptl_crystal_size_mid 0.15
_exptl_crystal_size_min 0.14
_refine_diff_density_max 0.268
_refine_diff_density_min -0.298
_refine_ls_extinction_coef 0.014(3)
_refine_ls_extinction_expression Fc^*^=kFc[1+0.001xFc^2^\l^3^/sin(2\q)]^-1/4^
_refine_ls_extinction_method SHELXL97
_refine_ls_goodness_of_fit_ref 1.008
_refine_ls_hydrogen_treatment mixed
_refine_ls_matrix_type full
_refine_ls_number_parameters 171
_refine_ls_number_reflns 1876
_refine_ls_number_restraints 6
_refine_ls_restrained_S_all 1.017
_refine_ls_R_factor_all 0.1012
_refine_ls_R_factor_gt 0.0486
_refine_ls_shift/su_max 0.000
_refine_ls_shift/su_mean 0.000
_refine_ls_structure_factor_coef Fsqd
_refine_ls_weighting_details 'calc w=1/[\s^2^(Fo^2^)+(0.1059P)^2^+0.02P] where P=(Fo^2^+2Fc^2^)/3'
_refine_ls_weighting_scheme calc
_refine_ls_wR_factor_gt 0.1493
_refine_ls_wR_factor_ref 0.1715
_reflns_number_gt 977
_reflns_number_total 1876
_reflns_threshold_expression I>2\s(I)
_cod_data_source_file at2369.cif
_cod_data_source_block I
_cod_original_cell_volume 1768.0(19)
_cod_original_sg_symbol_H-M 'C 2/c'
_cod_database_code 2214947

loop_
_symmetry_equiv_pos_as_xyz
'x, y, z'
'-x, y, -z+1/2'
'x+1/2, y+1/2, z'
'-x+1/2, y+1/2, -z+1/2'
'-x, -y, -z'
'x, -y, z-1/2'
'-x+1/2, -y+1/2, -z'
'x+1/2, -y+1/2, z-1/2'

loop_
_atom_site_type_symbol
_atom_site_label
_atom_site_fract_x
_atom_site_fract_y
_atom_site_fract_z
_atom_site_U_iso_or_equiv
_atom_site_adp_type
_atom_site_calc_flag
_atom_site_refinement_flags
_atom_site_occupancy
. . . . . . . . . .

loop_
_cod_entry_issue_id
_cod_entry_issue_origin
_cod_entry_issue_severity
_cod_entry_issue_description
_cod_entry_issue_author
_cod_entry_issue_date
1 original retraction
;
    This file does not describe any real compound and was retracted by
    the authors. The previously deposited coordinates can be reviewed
    in older revisions of this file or in the COD Subversion
    repository, svn://www.crystallography.net/cod/retracted/.

    The precise reasons for the retraction and other circumstances are
    extensively discussed in the Acta Cryst. E editorial:

    William T. A. Harrison, Jim Simpson and Matthias Weil, Acta
    Cryst. E 66 (2010) e1--e2

    http://journals.iucr.org/e/issues/2010/01/00/me0406/index.html
    http://journals.iucr.org/e/issues/2010/01/00/me0406/me0406.pdf
    doi:10.1107/S1600536809051757
    (http://dx.doi.org/10.1107/S1600536809051757)
;
'Saulius Gra\<zulis' 2010-03-20
